data_7204732
loop_
_publ_author_name
'Wheeler, Kraig A.'
'Harrington, Beverly'
'Zapp, Matthew'
'Casey, Endia'

_publ_section_title
;
 Competitive N?H?O?C and N?H?S?C hydrogen bonding in alanine
 dithiocarbamates
;
_journal_issue 59
_journal_name_full CrystEngComm
_journal_page_first 337
_journal_paper_doi 10.1039/b308330f
_journal_volume 5
_journal_year 2003
_chemical_formula_moiety 'C5 H9 N O2 S2'
_chemical_formula_sum 'C5 H9 N O2 S2'
_chemical_formula_weight 179.25
_chemical_name_systematic
;
N-[(Methylthio)thioxomethyl] Alanine
;
_space_group_IT_number 14
_symmetry_cell_setting monoclinic
_symmetry_space_group_name_Hall '-P 2ybc'
_symmetry_space_group_name_H-M 'P 1 21/c 1'
_atom_sites_solution_hydrogens geom
_atom_sites_solution_primary direct
_atom_sites_solution_secondary difmap
_audit_creation_method SHELXL-97
_cell_angle_alpha 90.00
_cell_angle_beta 138.210(3)
_cell_angle_gamma 90.00
_cell_formula_units_Z 4
_cell_length_a 11.8327(5)
_cell_length_b 7.6628(5)
_cell_length_c 14.1769(7)
_cell_measurement_reflns_used 30
_cell_measurement_temperature 298(2)
_cell_measurement_theta_max 24.909
_cell_measurement_theta_min 23.431
_cell_volume 856.62(9)
_computing_cell_refinement 'XSCANS (Bruker, 1999)'
_computing_data_collection 'XSCANS (Bruker, 1999)'
_computing_data_reduction 'XSCANS (Bruker, 1999)'
_computing_molecular_graphics 'X-SEED (Barbour, 2001)'
_computing_publication_material 'X-SEED (Barbour, 2001)'
_computing_structure_refinement 'SHELXL-97 (Sheldrick, 1997)'
_computing_structure_solution 'SHELXS-97 (Sheldrick, 1997)'
_diffrn_ambient_temperature 298(2)
_diffrn_measured_fraction_theta_full 1.000
_diffrn_measured_fraction_theta_max 1.000
_diffrn_measurement_device_type 'Siemens P4'
_diffrn_measurement_method '\q/2\q\ scans'
_diffrn_radiation_monochromator graphite
_diffrn_radiation_source 'fine-focus sealed tube'
_diffrn_radiation_type MoK\a
_diffrn_radiation_wavelength 0.71073
_diffrn_reflns_av_R_equivalents 0.0177
_diffrn_reflns_av_sigmaI/netI 0.0363
_diffrn_reflns_limit_h_max 16
_diffrn_reflns_limit_h_min -16
_diffrn_reflns_limit_k_max 10
_diffrn_reflns_limit_k_min -1
_diffrn_reflns_limit_l_max 19
_diffrn_reflns_limit_l_min -17
_diffrn_reflns_number 3309
_diffrn_reflns_theta_full 30.00
_diffrn_reflns_theta_max 30.00
_diffrn_reflns_theta_min 2.58
_diffrn_standards_decay_% <3
_diffrn_standards_interval_count 97
_diffrn_standards_number 3
_exptl_absorpt_coefficient_mu 0.566
_exptl_absorpt_correction_type none
_exptl_crystal_colour Yellow
_exptl_crystal_density_diffrn 1.390
_exptl_crystal_density_method 'not measured'
_exptl_crystal_description 'Transparent Plate'
_exptl_crystal_F_000 376
_exptl_crystal_size_max 0.62
_exptl_crystal_size_mid 0.40
_exptl_crystal_size_min 0.19
_refine_diff_density_max 0.363
_refine_diff_density_min -0.347
_refine_diff_density_rms 0.050
_refine_ls_extinction_method none
_refine_ls_goodness_of_fit_ref 1.032
_refine_ls_hydrogen_treatment mixed
_refine_ls_matrix_type full
_refine_ls_number_parameters 93
_refine_ls_number_reflns 2502
_refine_ls_number_restraints 0
_refine_ls_restrained_S_all 1.032
_refine_ls_R_factor_all 0.0911
_refine_ls_R_factor_gt 0.0497
_refine_ls_shift/su_max 0.000
_refine_ls_shift/su_mean 0.000
_refine_ls_structure_factor_coef Fsqd
_refine_ls_weighting_details 'calc w=1/[\s^2^(Fo^2^)+(0.0442P)^2^+0.4031P] where P=(Fo^2^+2Fc^2^)/3'
_refine_ls_weighting_scheme calc
_refine_ls_wR_factor_gt 0.1134
_refine_ls_wR_factor_ref 0.1324
_reflns_number_gt 1558
_reflns_number_total 2502
_reflns_threshold_expression >2sigma(I)
_cod_data_source_file b308330f.txt
_cod_data_source_block compound1
_cod_original_cell_volume 856.62(8)
_cod_original_sg_symbol_H-M 'P 21/c'
_cod_database_code 7204732

loop_
_symmetry_equiv_pos_as_xyz
'x, y, z'
'-x, y+1/2, -z+1/2'
'-x, -y, -z'
'x, -y-1/2, z-1/2'

loop_
_atom_site_label
_atom_site_type_symbol
_atom_site_fract_x
_atom_site_fract_y
_atom_site_fract_z
_atom_site_U_iso_or_equiv
_atom_site_adp_type
_atom_site_occupancy
_atom_site_symmetry_multiplicity
_atom_site_calc_flag
_atom_site_refinement_flags
_atom_site_disorder_assembly
_atom_site_disorder_group
S1 S 0.68517(10) 0.19310(11) 0.50389(9) 0.0672(2) Uani 1 1 d . . .
S2 S 0.67039(11) -0.17825(11) 0.42385(9) 0.0722(3) Uani 1 1 d . . .
O1 O 1.0661(3) 0.4526(2) 0.66173(19) 0.0629(5) Uani 1 1 d . . .
HO1 H 1.0461 0.5314 0.6118 0.076 Uiso 1 1 calc R . .
O2 O 0.9700(2) 0.28646(19) 0.48446(17) 0.0430(4) Uani 1 1 d . . .
N1 N 0.9394(2) 0.0096(2) 0.5935(2) 0.0418(4) Uani 1 1 d . . .
HN1 H 0.9769 -0.0838 0.5905 0.050 Uiso 1 1 calc R . .
C1 C 1.0227(3) 0.3028(3) 0.5974(2) 0.0399(5) Uani 1 1 d . . .
C2 C 1.0562(3) 0.1511(3) 0.6842(2) 0.0408(5) Uani 1 1 d . . .
H2 H 1.0422 0.1906 0.7407 0.049 Uiso 1 1 calc R . .
C3 C 1.2379(3) 0.0888(4) 0.7833(3) 0.0588(7) Uani 1 1 d . . .
H3A H 1.2625 -0.0023 0.8431 0.088 Uiso 1 1 calc R . .
H3B H 1.3144 0.1845 0.8407 0.088 Uiso 1 1 calc R . .
H3C H 1.2512 0.0447 0.7287 0.088 Uiso 1 1 calc R . .
C4 C 0.7748(3) 0.0185(3) 0.5140(2) 0.0428(5) Uani 1 1 d . . .
C5 C 0.4547(4) -0.1320(6) 0.3203(4) 0.0984(13) Uani 1 1 d . . .
H5A H 0.4489 -0.0968 0.3816 0.148 Uiso 1 1 calc R . .
H5B H 0.3870 -0.2348 0.2691 0.148 Uiso 1 1 calc R . .
H5C H 0.4125 -0.0398 0.2547 0.148 Uiso 1 1 calc R . .

loop_
_atom_site_aniso_label
_atom_site_aniso_U_11
_atom_site_aniso_U_22
_atom_site_aniso_U_33
_atom_site_aniso_U_23
_atom_site_aniso_U_13
_atom_site_aniso_U_12
S1 0.0644(4) 0.0696(5) 0.0788(5) 0.0053(4) 0.0567(4) 0.0155(4)
S2 0.0735(5) 0.0707(5) 0.0842(6) -0.0296(4) 0.0624(5) -0.0340(4)
O1 0.1035(15) 0.0311(8) 0.0601(11) -0.0100(8) 0.0628(12) -0.0126(9)
O2 0.0597(10) 0.0293(8) 0.0459(9) -0.0010(6) 0.0411(8) 0.0002(7)
N1 0.0492(10) 0.0288(9) 0.0552(11) -0.0016(8) 0.0412(10) -0.0014(8)
C1 0.0464(12) 0.0288(10) 0.0465(12) -0.0024(9) 0.0352(11) -0.0004(9)
C2 0.0476(12) 0.0327(11) 0.0444(12) -0.0012(9) 0.0350(11) -0.0031(9)
C3 0.0501(14) 0.0548(16) 0.0554(15) 0.0120(13) 0.0345(13) 0.0021(12)
C4 0.0513(13) 0.0450(13) 0.0438(12) 0.0001(10) 0.0389(11) -0.0039(10)
C5 0.0634(19) 0.154(4) 0.080(2) -0.033(3) 0.0539(19) -0.044(2)

loop_
_atom_type_symbol
_atom_type_description
_atom_type_scat_dispersion_real
_atom_type_scat_dispersion_imag
_atom_type_scat_source
C C 0.0033 0.0016 'International Tables Vol C Tables 4.2.6.8 and 6.1.1.4'
H H 0.0000 0.0000 'International Tables Vol C Tables 4.2.6.8 and 6.1.1.4'
N N 0.0061 0.0033 'International Tables Vol C Tables 4.2.6.8 and 6.1.1.4'
O O 0.0106 0.0060 'International Tables Vol C Tables 4.2.6.8 and 6.1.1.4'
S S 0.1246 0.1234 'International Tables Vol C Tables 4.2.6.8 and 6.1.1.4'

loop_
_geom_angle_atom_site_label_1
_geom_angle_atom_site_label_2
_geom_angle_atom_site_label_3
_geom_angle
_geom_angle_site_symmetry_1
_geom_angle_site_symmetry_3
_geom_angle_publ_flag
C4 S2 C5 103.06(17) . . ?
C1 O1 HO1 109.5 . . ?
C4 N1 C2 122.47(19) . . ?
C4 N1 HN1 118.8 . . ?
C2 N1 HN1 118.8 . . ?
O2 C1 O1 123.9(2) . . ?
O2 C1 C2 123.85(19) . . ?
O1 C1 C2 112.17(19) . . ?
N1 C2 C1 110.82(18) . . ?
N1 C2 C3 109.97(19) . . ?
C1 C2 C3 108.99(18) . . ?
N1 C2 H2 109.0 . . ?
C1 C2 H2 109.0 . . ?
C3 C2 H2 109.0 . . ?
C2 C3 H3A 109.5 . . ?
C2 C3 H3B 109.5 . . ?
H3A C3 H3B 109.5 . . ?
C2 C3 H3C 109.5 . . ?
H3A C3 H3C 109.5 . . ?
H3B C3 H3C 109.5 . . ?
N1 C4 S1 123.53(18) . . ?
N1 C4 S2 111.19(17) . . ?
S1 C4 S2 125.28(14) . . ?
S2 C5 H5A 109.5 . . ?
S2 C5 H5B 109.5 . . ?
H5A C5 H5B 109.5 . . ?
S2 C5 H5C 109.5 . . ?
H5A C5 H5C 109.5 . . ?
H5B C5 H5C 109.5 . . ?

loop_
_geom_bond_atom_site_label_1
_geom_bond_atom_site_label_2
_geom_bond_distance
_geom_bond_site_symmetry_2
_geom_bond_publ_flag
S1 C4 1.646(2) . ?
S2 C4 1.754(2) . ?
S2 C5 1.791(4) . ?
O1 C1 1.309(3) . ?
O1 HO1 0.8200 . ?
O2 C1 1.216(3) . ?
N1 C4 1.340(3) . ?
N1 C2 1.446(3) . ?
N1 HN1 0.8600 . ?
C1 C2 1.515(3) . ?
C2 C3 1.522(3) . ?
C2 H2 0.9800 . ?
C3 H3A 0.9600 . ?
C3 H3B 0.9600 . ?
C3 H3C 0.9600 . ?
C5 H5A 0.9600 . ?
C5 H5B 0.9600 . ?
C5 H5C 0.9600 . ?

loop_
_geom_torsion_atom_site_label_1
_geom_torsion_atom_site_label_2
_geom_torsion_atom_site_label_3
_geom_torsion_atom_site_label_4
_geom_torsion
_geom_torsion_site_symmetry_1
_geom_torsion_site_symmetry_2
_geom_torsion_site_symmetry_3
_geom_torsion_site_symmetry_4
_geom_torsion_publ_flag
C4 N1 C2 C1 -71.6(3) . . . . ?
C4 N1 C2 C3 167.9(2) . . . . ?
O2 C1 C2 N1 -32.1(3) . . . . ?
O1 C1 C2 N1 151.6(2) . . . . ?
O2 C1 C2 C3 89.0(3) . . . . ?
O1 C1 C2 C3 -87.3(2) . . . . ?
C2 N1 C4 S1 3.3(3) . . . . ?
C2 N1 C4 S2 -176.83(16) . . . . ?
C5 S2 C4 N1 -177.36(18) . . . . ?
C5 S2 C4 S1 2.5(2) . . . . ?
